data_1517014
loop_
_publ_author_name
'Vladimir V. Burlakov'
'Konstantin A. Lyssenko'
'Anke Spannenberg'
'Wolfgang Baumann'
'Perdita Arndt'
'Vladimir B. Shur'
'Uwe Rosenthal'

_publ_section_title
;
 Reactivity of functionalised decamethyltitanocenes: Synthesis and
 structure of chiral monocyclopentadienyl titanium halogenides
;
_journal_name_full
;
Inorganica Chimica Acta
;
_journal_page_first 76
_journal_page_last 80
_journal_volume 401
_journal_year 2013
_chemical_formula_sum 'C32 H50 F2 Ti'
_chemical_formula_weight 520.62
_space_group_IT_number 19
_symmetry_cell_setting orthorhombic
_symmetry_space_group_name_Hall 'P 2ac 2ab'
_symmetry_space_group_name_H-M 'P 21 21 21'
_atom_sites_solution_hydrogens geom
_atom_sites_solution_primary direct
_atom_sites_solution_secondary difmap
_cell_angle_alpha 90.00
_cell_angle_beta 90.00
_cell_angle_gamma 90.00
_cell_formula_units_Z 4
_cell_length_a 10.3940(1)
_cell_length_b 15.2446(2)
_cell_length_c 18.0777(2)
_cell_measurement_reflns_used 6093
_cell_measurement_temperature 150(2)
_cell_measurement_theta_max 34.15
_cell_measurement_theta_min 2.23
_cell_volume 2864.45(6)
_computing_cell_refinement 'SAINT V7.68A (Bruker AXS, 2009)'
_computing_data_collection 'APEX2 V2011.4-1 (Bruker AXS, 2011)'
_computing_data_reduction 'SAINT V7.68A (Bruker AXS, 2009)'
_computing_structure_refinement 'SHELXL-97 (Sheldrick, 2008)'
_computing_structure_solution 'SHELXS-97 (Sheldrick, 2008)'
_diffrn_ambient_temperature 150(2)
_diffrn_measured_fraction_theta_full 1.000
_diffrn_measured_fraction_theta_max 1.000
_diffrn_measurement_device_type 'Bruker Kappa APEX II Duo'
_diffrn_measurement_method 'omega + phi scans'
_diffrn_radiation_monochromator 'curved graphite'
_diffrn_radiation_source 'fine-focus sealed tube'
_diffrn_radiation_type MoK\a
_diffrn_radiation_wavelength 0.71073
_diffrn_reflns_av_R_equivalents 0.0234
_diffrn_reflns_av_sigmaI/netI 0.0203
_diffrn_reflns_limit_h_max 13
_diffrn_reflns_limit_h_min -13
_diffrn_reflns_limit_k_max 19
_diffrn_reflns_limit_k_min -20
_diffrn_reflns_limit_l_max 23
_diffrn_reflns_limit_l_min -23
_diffrn_reflns_number 27898
_diffrn_reflns_theta_full 27.88
_diffrn_reflns_theta_max 27.88
_diffrn_reflns_theta_min 1.75
_exptl_absorpt_coefficient_mu 0.330
_exptl_absorpt_correction_T_max 0.7456
_exptl_absorpt_correction_T_min 0.6536
_exptl_absorpt_correction_type multi-scan
_exptl_absorpt_process_details 'SADABS V2008/1 (Bruker AXS)'
_exptl_crystal_colour yellow
_exptl_crystal_density_diffrn 1.210
_exptl_crystal_density_method 'not measured'
_exptl_crystal_description prism
_exptl_crystal_F_000 1128
_exptl_crystal_size_max 0.42
_exptl_crystal_size_mid 0.42
_exptl_crystal_size_min 0.39
_refine_diff_density_max 0.251
_refine_diff_density_min -0.189
_refine_diff_density_rms 0.041
_refine_ls_abs_structure_details 'Flack H D (1983), Acta Cryst. A39, 876-881'
_refine_ls_abs_structure_Flack 0.356(17)
_refine_ls_extinction_method none
_refine_ls_goodness_of_fit_ref 1.024
_refine_ls_hydrogen_treatment constr
_refine_ls_matrix_type full
_refine_ls_number_parameters 330
_refine_ls_number_reflns 6826
_refine_ls_number_restraints 0
_refine_ls_restrained_S_all 1.024
_refine_ls_R_factor_all 0.0340
_refine_ls_R_factor_gt 0.0315
_refine_ls_shift/su_max 0.001
_refine_ls_shift/su_mean 0.000
_refine_ls_structure_factor_coef Fsqd
_refine_ls_weighting_details 'calc w=1/[\s^2^(Fo^2^)+(0.0534P)^2^+0.6165P] where P=(Fo^2^+2Fc^2^)/3'
_refine_ls_weighting_scheme calc
_refine_ls_wR_factor_gt 0.0837
_refine_ls_wR_factor_ref 0.0857
_reflns_number_gt 6473
_reflns_number_total 6826
_reflns_threshold_expression >2sigma(I)
_cod_data_source_file ICA-2013-401-76-86-1.cif
_cod_data_source_block ax0036
_cod_database_code 1517014

loop_
_symmetry_equiv_pos_as_xyz
'x, y, z'
'x+1/2, -y+1/2, -z'
'-x, y+1/2, -z+1/2'
'-x+1/2, -y, z+1/2'

loop_
_atom_site_label
_atom_site_type_symbol
_atom_site_fract_x
_atom_site_fract_y
_atom_site_fract_z
_atom_site_U_iso_or_equiv
_atom_site_adp_type
_atom_site_occupancy
_atom_site_symmetry_multiplicity
_atom_site_calc_flag
_atom_site_refinement_flags
C7 C 0.38186(14) 1.03476(9) 0.01865(8) 0.0191(3) Uani 1 1 d .
H7 H 0.3730 1.0530 0.0715 0.023 Uiso 1 1 calc R
C6 C 0.24809(14) 1.01898(9) -0.01127(8) 0.0203(3) Uani 1 1 d .
H6 H 0.2390 1.0282 -0.0630 0.024 Uiso 1 1 calc R
C5 C 0.14114(14) 0.99421(9) 0.02320(8) 0.0210(3) Uani 1 1 d .
H5 H 0.0694 0.9857 -0.0085 0.025 Uiso 1 1 calc R
C4 C 0.11357(14) 0.97722(9) 0.10429(8) 0.0195(3) Uani 1 1 d .
H4 H 0.0572 0.9241 0.1053 0.023 Uiso 1 1 calc R
C13 C 0.45195(15) 1.11025(10) -0.02325(8) 0.0239(3) Uani 1 1 d .
C14 C 0.37633(18) 1.19513(10) -0.01016(10) 0.0328(4) Uani 1 1 d .
H14A H 0.4182 1.2436 -0.0365 0.049 Uiso 1 1 calc R
H14B H 0.3742 1.2081 0.0429 0.049 Uiso 1 1 calc R
H14C H 0.2883 1.1880 -0.0286 0.049 Uiso 1 1 calc R
C15 C 0.46359(18) 1.09372(12) -0.10697(9) 0.0325(4) Uani 1 1 d .
H15A H 0.3775 1.0898 -0.1288 0.049 Uiso 1 1 calc R
H15B H 0.5099 1.0386 -0.1155 0.049 Uiso 1 1 calc R
H15C H 0.5109 1.1422 -0.1300 0.049 Uiso 1 1 calc R
C16 C 0.58833(17) 1.12257(13) 0.00786(10) 0.0352(4) Uani 1 1 d .
H16A H 0.6412 1.0715 -0.0050 0.053 Uiso 1 1 calc R
H16B H 0.5840 1.1284 0.0618 0.053 Uiso 1 1 calc R
H16C H 0.6268 1.1756 -0.0134 0.053 Uiso 1 1 calc R
C17 C 0.03103(14) 1.05275(10) 0.13835(9) 0.0245(3) Uani 1 1 d .
C18 C -0.0014(2) 1.03168(12) 0.21929(9) 0.0351(3) Uani 1 1 d .
H18A H -0.0674 1.0724 0.2370 0.053 Uiso 1 1 calc R
H18B H 0.0762 1.0378 0.2496 0.053 Uiso 1 1 calc R
H18C H -0.0336 0.9714 0.2228 0.053 Uiso 1 1 calc R
C19 C -0.09619(17) 1.06042(13) 0.09559(11) 0.0380(4) Uani 1 1 d .
H19A H -0.1430 1.0047 0.0986 0.057 Uiso 1 1 calc R
H19B H -0.0781 1.0742 0.0437 0.057 Uiso 1 1 calc R
H19C H -0.1486 1.1073 0.1173 0.057 Uiso 1 1 calc R
C20 C 0.10195(18) 1.14041(10) 0.13472(10) 0.0323(4) Uani 1 1 d .
H20A H 0.1223 1.1543 0.0831 0.048 Uiso 1 1 calc R
H20B H 0.1818 1.1365 0.1633 0.048 Uiso 1 1 calc R
H20C H 0.0473 1.1867 0.1554 0.048 Uiso 1 1 calc R
C1 C 0.39679(14) 0.87395(10) 0.06055(8) 0.0209(3) Uani 1 1 d .
C2 C 0.30383(13) 0.87577(9) 0.11785(8) 0.0180(3) Uani 1 1 d .
C9 C 0.28093(14) 0.78795(9) 0.14121(8) 0.0193(3) Uani 1 1 d .
C10 C 0.35692(14) 0.73139(10) 0.09594(8) 0.0219(3) Uani 1 1 d .
C11 C 0.42957(15) 0.78441(10) 0.04810(8) 0.0244(3) Uani 1 1 d .
C8 C 0.45665(16) 0.94783(11) 0.01723(9) 0.0281(3) Uani 1 1 d .
H8A H 0.4659 0.9289 -0.0349 0.034 Uiso 1 1 calc R
H8B H 0.5442 0.9586 0.0369 0.034 Uiso 1 1 calc R
C3 C 0.23288(14) 0.95299(9) 0.15053(8) 0.0193(3) Uani 1 1 d .
H3A H 0.2915 1.0041 0.1530 0.023 Uiso 1 1 calc R
H3B H 0.2058 0.9386 0.2016 0.023 Uiso 1 1 calc R
C21 C 0.17642(15) 0.76182(11) 0.19419(9) 0.0261(3) Uani 1 1 d .
H21A H 0.1972 0.7837 0.2438 0.039 Uiso 1 1 calc R
H21B H 0.1694 0.6977 0.1955 0.039 Uiso 1 1 calc R
H21C H 0.0944 0.7870 0.1779 0.039 Uiso 1 1 calc R
C22 C 0.33936(18) 0.63395(11) 0.08554(10) 0.0314(4) Uani 1 1 d .
H22A H 0.3022 0.6226 0.0366 0.047 Uiso 1 1 calc R
H22B H 0.2815 0.6113 0.1238 0.047 Uiso 1 1 calc R
H22C H 0.4230 0.6046 0.0894 0.047 Uiso 1 1 calc R
C12 C 0.52222(19) 0.75219(12) -0.00953(10) 0.0371(4) Uani 1 1 d .
H12A H 0.5487 0.6921 0.0024 0.056 Uiso 1 1 calc R
H12B H 0.5980 0.7904 -0.0105 0.056 Uiso 1 1 calc R
H12C H 0.4804 0.7530 -0.0581 0.056 Uiso 1 1 calc R
C23 C 0.62740(15) 0.81634(11) 0.28376(8) 0.0250(3) Uani 1 1 d .
C24 C 0.69116(15) 0.76237(11) 0.23308(9) 0.0254(3) Uani 1 1 d .
C25 C 0.60880(15) 0.69127(10) 0.21519(8) 0.0223(3) Uani 1 1 d .
C26 C 0.49445(16) 0.70011(9) 0.25843(7) 0.0208(3) Uani 1 1 d .
C27 C 0.50525(17) 0.77880(9) 0.29907(8) 0.0244(3) Uani 1 1 d .
C28 C 0.6779(2) 0.89919(12) 0.31818(12) 0.0418(5) Uani 1 1 d .
H28A H 0.6066 0.9402 0.3262 0.063 Uiso 1 1 calc R
H28B H 0.7414 0.9260 0.2851 0.063 Uiso 1 1 calc R
H28C H 0.7186 0.8854 0.3657 0.063 Uiso 1 1 calc R
C29 C 0.82413(17) 0.77541(15) 0.20348(13) 0.0415(5) Uani 1 1 d .
H29A H 0.8667 0.7184 0.1984 0.062 Uiso 1 1 calc R
H29B H 0.8733 0.8124 0.2376 0.062 Uiso 1 1 calc R
H29C H 0.8195 0.8040 0.1550 0.062 Uiso 1 1 calc R
C30 C 0.64678(19) 0.61318(12) 0.16934(10) 0.0361(4) Uani 1 1 d .
H30A H 0.5810 0.5675 0.1739 0.054 Uiso 1 1 calc R
H30B H 0.7296 0.5904 0.1868 0.054 Uiso 1 1 calc R
H30C H 0.6545 0.6308 0.1174 0.054 Uiso 1 1 calc R
C31 C 0.39751(18) 0.62867(11) 0.27145(10) 0.0325(4) Uani 1 1 d .
H31A H 0.3691 0.6048 0.2238 0.049 Uiso 1 1 calc R
H31B H 0.3234 0.6527 0.2981 0.049 Uiso 1 1 calc R
H31C H 0.4369 0.5818 0.3009 0.049 Uiso 1 1 calc R
C32 C 0.40845(19) 0.81661(13) 0.35200(10) 0.0395(4) Uani 1 1 d .
H32A H 0.3311 0.7798 0.3523 0.059 Uiso 1 1 calc R
H32B H 0.3856 0.8762 0.3363 0.059 Uiso 1 1 calc R
H32C H 0.4455 0.8185 0.4018 0.059 Uiso 1 1 calc R
F1 F 0.64274(11) 0.85664(11) 0.11423(8) 0.0668(5) Uani 1 1 d .
F2 F 0.47236(14) 0.93055(7) 0.21496(8) 0.0588(4) Uani 1 1 d .
Ti1 Ti 0.50240(2) 0.822378(15) 0.171109(14) 0.02038(7) Uani 1 1 d .

loop_
_atom_site_aniso_label
_atom_site_aniso_U_11
_atom_site_aniso_U_22
_atom_site_aniso_U_33
_atom_site_aniso_U_23
_atom_site_aniso_U_13
_atom_site_aniso_U_12
C7 0.0189(6) 0.0211(7) 0.0172(6) 0.0038(5) -0.0010(5) -0.0004(5)
C6 0.0236(7) 0.0198(7) 0.0174(6) 0.0008(5) -0.0044(5) 0.0009(5)
C5 0.0198(7) 0.0204(7) 0.0229(7) -0.0034(5) -0.0052(6) 0.0010(5)
C4 0.0176(6) 0.0172(6) 0.0237(6) -0.0012(5) 0.0009(5) 0.0003(5)
C13 0.0253(7) 0.0243(7) 0.0221(7) 0.0066(6) -0.0013(6) -0.0033(6)
C14 0.0360(9) 0.0226(8) 0.0398(8) 0.0069(7) 0.0006(7) -0.0040(7)
C15 0.0368(9) 0.0379(9) 0.0227(7) 0.0083(7) 0.0043(6) -0.0043(7)
C16 0.0263(8) 0.0412(10) 0.0382(9) 0.0059(8) -0.0022(7) -0.0120(8)
C17 0.0222(7) 0.0230(7) 0.0284(7) -0.0007(6) 0.0030(6) 0.0070(5)
C18 0.0346(8) 0.0370(8) 0.0336(8) -0.0007(7) 0.0132(8) 0.0113(9)
C19 0.0229(8) 0.0399(10) 0.0510(10) -0.0018(8) -0.0014(8) 0.0123(7)
C20 0.0392(9) 0.0188(7) 0.0388(9) -0.0048(7) 0.0015(8) 0.0061(7)
C1 0.0199(7) 0.0227(7) 0.0200(6) 0.0044(5) 0.0010(5) 0.0055(6)
C2 0.0163(6) 0.0192(6) 0.0185(6) 0.0013(5) -0.0015(5) 0.0017(5)
C9 0.0156(6) 0.0205(7) 0.0217(6) 0.0015(5) -0.0022(5) 0.0004(5)
C10 0.0212(7) 0.0195(7) 0.0250(7) 0.0007(6) -0.0028(6) 0.0027(5)
C11 0.0250(8) 0.0249(7) 0.0233(7) -0.0001(6) 0.0017(6) 0.0072(6)
C8 0.0255(7) 0.0292(8) 0.0297(7) 0.0118(6) 0.0079(6) 0.0080(6)
C3 0.0182(6) 0.0196(7) 0.0200(6) 0.0001(5) 0.0024(5) 0.0024(5)
C21 0.0194(7) 0.0260(7) 0.0328(8) 0.0072(6) 0.0019(6) -0.0011(6)
C22 0.0335(9) 0.0205(8) 0.0400(9) -0.0037(7) -0.0043(7) 0.0025(7)
C12 0.0430(11) 0.0333(8) 0.0349(8) 0.0008(7) 0.0144(8) 0.0134(8)
C23 0.0232(7) 0.0239(7) 0.0279(7) 0.0009(6) -0.0073(6) 0.0025(6)
C24 0.0176(7) 0.0285(8) 0.0301(8) 0.0071(6) -0.0004(6) 0.0049(6)
C25 0.0232(7) 0.0218(7) 0.0220(6) 0.0027(6) 0.0015(5) 0.0076(6)
C26 0.0207(6) 0.0208(6) 0.0208(6) 0.0037(5) -0.0015(6) 0.0020(6)
C27 0.0264(7) 0.0241(7) 0.0227(6) 0.0004(5) 0.0016(7) 0.0062(7)
C28 0.0434(10) 0.0310(9) 0.0510(11) -0.0068(8) -0.0202(9) -0.0024(8)
C29 0.0184(8) 0.0501(12) 0.0561(12) 0.0143(10) 0.0061(8) 0.0054(8)
C30 0.0442(10) 0.0322(8) 0.0320(8) -0.0063(7) 0.0000(8) 0.0197(8)
C31 0.0356(9) 0.0270(8) 0.0349(8) 0.0110(7) -0.0012(7) -0.0073(7)
C32 0.0421(10) 0.0411(10) 0.0353(8) -0.0044(8) 0.0132(8) 0.0117(9)
F1 0.0233(5) 0.1148(13) 0.0624(8) 0.0602(9) -0.0063(5) -0.0154(6)
F2 0.0728(9) 0.0187(5) 0.0847(9) -0.0152(5) -0.0556(8) 0.0136(5)
Ti1 0.01643(11) 0.01743(11) 0.02729(12) 0.00579(9) -0.00283(11) -0.00093(11)

loop_
_atom_type_symbol
_atom_type_description
_atom_type_scat_dispersion_real
_atom_type_scat_dispersion_imag
_atom_type_scat_source
C C 0.0033 0.0016 'International Tables Vol C Tables 4.2.6.8 and 6.1.1.4'
H H 0.0000 0.0000 'International Tables Vol C Tables 4.2.6.8 and 6.1.1.4'
F F 0.0171 0.0103 'International Tables Vol C Tables 4.2.6.8 and 6.1.1.4'
Ti Ti 0.2776 0.4457 'International Tables Vol C Tables 4.2.6.8 and 6.1.1.4'

loop_
_geom_angle_atom_site_label_1
_geom_angle_atom_site_label_2
_geom_angle_atom_site_label_3
_geom_angle
C6 C7 C8 108.80(12)
C6 C7 C13 111.94(12)
C8 C7 C13 113.10(12)
C6 C7 H7 107.6
C8 C7 H7 107.6
C13 C7 H7 107.6
C5 C6 C7 130.31(13)
C5 C6 H6 114.8
C7 C6 H6 114.8
C6 C5 C4 131.30(13)
C6 C5 H5 114.4
C4 C5 H5 114.4
C5 C4 C3 114.42(12)
C5 C4 C17 111.03(12)
C3 C4 C17 113.89(12)
C5 C4 H4 105.5
C3 C4 H4 105.5
C17 C4 H4 105.5
C14 C13 C16 108.27(14)
C14 C13 C15 109.30(13)
C16 C13 C15 107.91(13)
C14 C13 C7 107.98(13)
C16 C13 C7 110.09(12)
C15 C13 C7 113.19(13)
C13 C14 H14A 109.5
C13 C14 H14B 109.5
H14A C14 H14B 109.5
C13 C14 H14C 109.5
H14A C14 H14C 109.5
H14B C14 H14C 109.5
C13 C15 H15A 109.5
C13 C15 H15B 109.5
H15A C15 H15B 109.5
C13 C15 H15C 109.5
H15A C15 H15C 109.5
H15B C15 H15C 109.5
C13 C16 H16A 109.5
C13 C16 H16B 109.5
H16A C16 H16B 109.5
C13 C16 H16C 109.5
H16A C16 H16C 109.5
H16B C16 H16C 109.5
C20 C17 C18 109.25(14)
C20 C17 C19 109.10(14)
C18 C17 C19 107.86(14)
C20 C17 C4 111.27(13)
C18 C17 C4 109.98(13)
C19 C17 C4 109.30(13)
C17 C18 H18A 109.5
C17 C18 H18B 109.5
H18A C18 H18B 109.5
C17 C18 H18C 109.5
H18A C18 H18C 109.5
H18B C18 H18C 109.5
C17 C19 H19A 109.5
C17 C19 H19B 109.5
H19A C19 H19B 109.5
C17 C19 H19C 109.5
H19A C19 H19C 109.5
H19B C19 H19C 109.5
C17 C20 H20A 109.5
C17 C20 H20B 109.5
H20A C20 H20B 109.5
C17 C20 H20C 109.5
H20A C20 H20C 109.5
H20B C20 H20C 109.5
C2 C1 C11 107.29(13)
C2 C1 C8 130.33(14)
C11 C1 C8 122.38(13)
C2 C1 Ti1 73.19(8)
C11 C1 Ti1 73.12(9)
C8 C1 Ti1 119.12(11)
C1 C2 C9 108.21(12)
C1 C2 C3 129.39(13)
C9 C2 C3 122.38(12)
C1 C2 Ti1 72.69(8)
C9 C2 Ti1 73.03(8)
C3 C2 Ti1 121.58(9)
C2 C9 C10 107.79(13)
C2 C9 C21 124.01(13)
C10 C9 C21 127.28(14)
C2 C9 Ti1 72.75(8)
C10 C9 Ti1 74.51(9)
C21 C9 Ti1 127.05(10)
C11 C10 C9 107.64(13)
C11 C10 C22 123.72(14)
C9 C10 C22 126.83(15)
C11 C10 Ti1 71.65(9)
C9 C10 Ti1 71.51(8)
C22 C10 Ti1 134.28(11)
C10 C11 C1 109.01(13)
C10 C11 C12 125.74(14)
C1 C11 C12 125.19(14)
C10 C11 Ti1 74.92(9)
C1 C11 Ti1 72.57(9)
C12 C11 Ti1 121.03(12)
C1 C8 C7 115.29(13)
C1 C8 H8A 108.5
C7 C8 H8A 108.5
C1 C8 H8B 108.5
C7 C8 H8B 108.5
H8A C8 H8B 107.5
C2 C3 C4 111.59(11)
C2 C3 H3A 109.3
C4 C3 H3A 109.3
C2 C3 H3B 109.3
C4 C3 H3B 109.3
H3A C3 H3B 108.0
C9 C21 H21A 109.5
C9 C21 H21B 109.5
H21A C21 H21B 109.5
C9 C21 H21C 109.5
H21A C21 H21C 109.5
H21B C21 H21C 109.5
C10 C22 H22A 109.5
C10 C22 H22B 109.5
H22A C22 H22B 109.5
C10 C22 H22C 109.5
H22A C22 H22C 109.5
H22B C22 H22C 109.5
C11 C12 H12A 109.5
C11 C12 H12B 109.5
H12A C12 H12B 109.5
C11 C12 H12C 109.5
H12A C12 H12C 109.5
H12B C12 H12C 109.5
C24 C23 C27 108.32(14)
C24 C23 C28 126.90(16)
C27 C23 C28 124.77(15)
C24 C23 Ti1 74.05(9)
C27 C23 Ti1 72.48(8)
C28 C23 Ti1 120.29(11)
C23 C24 C25 108.23(14)
C23 C24 C29 126.46(17)
C25 C24 C29 125.29(16)
C23 C24 Ti1 72.48(9)
C25 C24 Ti1 72.32(9)
C29 C24 Ti1 121.98(12)
C24 C25 C26 107.77(13)
C24 C25 C30 124.91(15)
C26 C25 C30 126.49(15)
C24 C25 Ti1 73.72(9)
C26 C25 Ti1 73.86(8)
C30 C25 Ti1 126.34(10)
C27 C26 C25 107.38(14)
C27 C26 C31 126.02(15)
C25 C26 C31 125.11(14)
C27 C26 Ti1 71.66(8)
C25 C26 Ti1 71.97(8)
C31 C26 Ti1 132.59(11)
C26 C27 C23 108.20(14)
C26 C27 C32 127.16(17)
C23 C27 C32 124.61(15)
C26 C27 Ti1 74.53(8)
C23 C27 Ti1 73.29(8)
C32 C27 Ti1 119.84(11)
C23 C28 H28A 109.5
C23 C28 H28B 109.5
H28A C28 H28B 109.5
C23 C28 H28C 109.5
H28A C28 H28C 109.5
H28B C28 H28C 109.5
C24 C29 H29A 109.5
C24 C29 H29B 109.5
H29A C29 H29B 109.5
C24 C29 H29C 109.5
H29A C29 H29C 109.5
H29B C29 H29C 109.5
C25 C30 H30A 109.5
C25 C30 H30B 109.5
H30A C30 H30B 109.5
C25 C30 H30C 109.5
H30A C30 H30C 109.5
H30B C30 H30C 109.5
C26 C31 H31A 109.5
C26 C31 H31B 109.5
H31A C31 H31B 109.5
C26 C31 H31C 109.5
H31A C31 H31C 109.5
H31B C31 H31C 109.5
C27 C32 H32A 109.5
C27 C32 H32B 109.5
H32A C32 H32B 109.5
C27 C32 H32C 109.5
H32A C32 H32C 109.5
H32B C32 H32C 109.5
F2 Ti1 F1 96.81(8)
F2 Ti1 C27 80.61(6)
F1 Ti1 C27 126.82(6)
F2 Ti1 C1 89.30(5)
F1 Ti1 C1 78.89(5)
C27 Ti1 C1 153.12(6)
F2 Ti1 C23 76.38(5)
F1 Ti1 C23 93.15(6)
C27 Ti1 C23 34.23(6)
C1 Ti1 C23 162.76(5)
F2 Ti1 C2 74.18(5)
F1 Ti1 C2 110.78(5)
C27 Ti1 C2 119.08(5)
C1 Ti1 C2 34.11(5)
C23 Ti1 C2 143.79(5)
F2 Ti1 C11 123.54(5)
F1 Ti1 C11 78.72(6)
C27 Ti1 C11 145.20(6)
C1 Ti1 C11 34.31(5)
C23 Ti1 C11 158.97(5)
C2 Ti1 C11 56.47(5)
F2 Ti1 C25 132.08(5)
F1 Ti1 C25 93.19(6)
C27 Ti1 C25 56.62(5)
C1 Ti1 C25 138.62(5)
C23 Ti1 C25 56.31(5)
C2 Ti1 C25 143.06(5)
C11 Ti1 C25 104.37(5)
F2 Ti1 C9 97.35(5)
F1 Ti1 C9 133.08(5)
C27 Ti1 C9 99.58(6)
C1 Ti1 C9 56.85(5)
C23 Ti1 C9 133.67(5)
C2 Ti1 C9 34.21(5)
C11 Ti1 C9 56.34(5)
C25 Ti1 C9 109.21(5)
F2 Ti1 C24 105.81(5)
F1 Ti1 C24 74.23(5)
C27 Ti1 C24 56.27(6)
C1 Ti1 C24 150.40(5)
C23 Ti1 C24 33.48(5)
C2 Ti1 C24 174.99(5)
C11 Ti1 C24 125.77(5)
C25 Ti1 C24 33.96(5)
C9 Ti1 C24 141.84(5)
F2 Ti1 C26 113.33(6)
F1 Ti1 C26 126.72(6)
C27 Ti1 C26 33.81(5)
C1 Ti1 C26 140.21(5)
C23 Ti1 C26 56.29(5)
C2 Ti1 C26 119.01(5)
C11 Ti1 C26 113.62(5)
C25 Ti1 C26 34.17(5)
C9 Ti1 C26 86.95(5)
C24 Ti1 C26 56.23(5)
F2 Ti1 C10 129.29(5)
F1 Ti1 C10 109.57(6)
C27 Ti1 C10 112.50(5)
C1 Ti1 C10 56.40(5)
C23 Ti1 C10 140.70(5)
C2 Ti1 C10 56.33(5)
C11 Ti1 C10 33.43(5)
C25 Ti1 C10 89.84(5)
C9 Ti1 C10 33.98(5)
C24 Ti1 C10 122.47(5)
C26 Ti1 C10 84.61(5)

loop_
_geom_bond_atom_site_label_1
_geom_bond_atom_site_label_2
_geom_bond_distance
C7 C6 1.511(2)
C7 C8 1.537(2)
C7 C13 1.5585(19)
C7 H7 1.0000
C6 C5 1.329(2)
C6 H6 0.9500
C5 C4 1.516(2)
C5 H5 0.9500
C4 C3 1.540(2)
C4 C17 1.562(2)
C4 H4 1.0000
C13 C14 1.532(2)
C13 C16 1.537(2)
C13 C15 1.539(2)
C14 H14A 0.9800
C14 H14B 0.9800
C14 H14C 0.9800
C15 H15A 0.9800
C15 H15B 0.9800
C15 H15C 0.9800
C16 H16A 0.9800
C16 H16B 0.9800
C16 H16C 0.9800
C17 C20 1.528(2)
C17 C18 1.535(2)
C17 C19 1.536(2)
C18 H18A 0.9800
C18 H18B 0.9800
C18 H18C 0.9800
C19 H19A 0.9800
C19 H19B 0.9800
C19 H19C 0.9800
C20 H20A 0.9800
C20 H20B 0.9800
C20 H20C 0.9800
C1 C2 1.417(2)
C1 C11 1.425(2)
C1 C8 1.506(2)
C1 Ti1 2.4120(14)
C2 C9 1.424(2)
C2 C3 1.5095(19)
C2 Ti1 2.4185(14)
C9 C10 1.427(2)
C9 C21 1.502(2)
C9 Ti1 2.4221(14)
C10 C11 1.404(2)
C10 C22 1.508(2)
C10 Ti1 2.4611(15)
C11 C12 1.501(2)
C11 Ti1 2.4192(15)
C8 H8A 0.9900
C8 H8B 0.9900
C3 H3A 0.9900
C3 H3B 0.9900
C21 H21A 0.9800
C21 H21B 0.9800
C21 H21C 0.9800
C22 H22A 0.9800
C22 H22B 0.9800
C22 H22C 0.9800
C12 H12A 0.9800
C12 H12B 0.9800
C12 H12C 0.9800
C23 C24 1.398(2)
C23 C27 1.420(2)
C23 C28 1.502(2)
C23 Ti1 2.4175(15)
C24 C25 1.419(2)
C24 C29 1.495(2)
C24 Ti1 2.4374(15)
C25 C26 1.429(2)
C25 C30 1.503(2)
C25 Ti1 2.4193(15)
C26 C27 1.4111(19)
C26 C31 1.502(2)
C26 Ti1 2.4440(13)
C27 C32 1.503(2)
C27 Ti1 2.4069(14)
C28 H28A 0.9800
C28 H28B 0.9800
C28 H28C 0.9800
C29 H29A 0.9800
C29 H29B 0.9800
C29 H29C 0.9800
C30 H30A 0.9800
C30 H30B 0.9800
C30 H30C 0.9800
C31 H31A 0.9800
C31 H31B 0.9800
C31 H31C 0.9800
C32 H32A 0.9800
C32 H32B 0.9800
C32 H32C 0.9800
F1 Ti1 1.8596(12)
F2 Ti1 1.8561(11)
